data_7232636
loop_
_publ_author_name
'Kang, Jing-Wen'
'Li, Xiang'
'Chen, Fei-Yu'
'Luo, Yuan'
'Zhang, Shu-Cang'
'Kang, Bin'
'Peng, Cheng'
'Tian, Xu'
'Han, Bo'

_publ_section_title
;
 Protecting group-directed annulations of tetra-substituted oxindole
 olefins and sulfur ylides: regio- and chemoselective synthesis of
 cyclopropane- and dihydrofuran-fused spirooxindoles
;
_journal_issue 22
_journal_name_full 'RSC Advances'
_journal_page_first 12255
_journal_paper_doi 10.1039/C9RA02192B
_journal_volume 9
_journal_year 2019
_chemical_formula_moiety 'C28 H23 N O4'
_chemical_formula_sum 'C28 H23 N O4'
_chemical_formula_weight 437.47
_space_group_crystal_system monoclinic
_space_group_IT_number 14
_space_group_name_Hall '-P 2yn'
_space_group_name_H-M_alt 'P 1 21/n 1'
_symmetry_space_group_name_Hall '-P 2yn'
_symmetry_space_group_name_H-M 'P 1 21/n 1'
_atom_sites_solution_hydrogens geom
_atom_sites_solution_primary direct
_audit_creation_date 2019-01-11
_audit_creation_method
;
Olex2 1.2
(compiled 2018.05.29 svn.r3508 for OlexSys, GUI svn.r5506)
;
_audit_update_record
;
2019-02-07 deposited with the CCDC.    2019-04-11 downloaded from the CCDC.
;
_cell_angle_alpha 90
_cell_angle_beta 97.286(3)
_cell_angle_gamma 90
_cell_formula_units_Z 4
_cell_length_a 10.0593(3)
_cell_length_b 14.8180(5)
_cell_length_c 14.6664(6)
_cell_measurement_reflns_used 5736
_cell_measurement_temperature 230
_cell_measurement_theta_max 72.4760
_cell_measurement_theta_min 5.0450
_cell_volume 2168.50(13)
_computing_cell_refinement
;
CrysAlisPro, Agilent Technologies,
Version 1.171.37.35 (release 13-08-2014 CrysAlis171 .NET)
(compiled Aug 13 2014,18:06:01)
;
_computing_data_collection
;
CrysAlisPro, Agilent Technologies,
Version 1.171.37.35 (release 13-08-2014 CrysAlis171 .NET)
(compiled Aug 13 2014,18:06:01)
;
_computing_data_reduction
;
CrysAlisPro, Agilent Technologies,
Version 1.171.37.35 (release 13-08-2014 CrysAlis171 .NET)
(compiled Aug 13 2014,18:06:01)
;
_computing_molecular_graphics 'Olex2 (Dolomanov et al., 2009)'
_computing_publication_material 'Olex2 (Dolomanov et al., 2009)'
_computing_structure_refinement 'ShelXL (Sheldrick, 2015)'
_computing_structure_solution 'ShelXT (Sheldrick, 2015)'
_diffrn_ambient_environment air
_diffrn_ambient_temperature 230
_diffrn_detector 'CCD plate'
_diffrn_detector_area_resol_mean 15.9595
_diffrn_detector_type EosS2
_diffrn_measured_fraction_theta_full 0.999
_diffrn_measured_fraction_theta_max 0.979
_diffrn_measurement_details
;
#__ type_ start__ end____ width___ exp.time_
  1 omega   19.00  103.00   1.0000    1.0000
omega____ theta____ kappa____ phi______ frames
    -       35.9171   57.0000  120.0000 84

#__ type_ start__ end____ width___ exp.time_
  2 omega  -31.00   53.00   1.0000    1.0000
omega____ theta____ kappa____ phi______ frames
    -       35.9171  -57.0000   60.0000 84

#__ type_ start__ end____ width___ exp.time_
  3 omega   23.00   89.00   1.0000    1.0000
omega____ theta____ kappa____ phi______ frames
    -       35.9171 -125.0000 -180.0000 66

#__ type_ start__ end____ width___ exp.time_
  4 omega    1.00   75.00   1.0000    1.0000
omega____ theta____ kappa____ phi______ frames
    -       35.9171  -99.0000   30.0000 74

#__ type_ start__ end____ width___ exp.time_
  5 omega   23.00   89.00   1.0000    1.0000
omega____ theta____ kappa____ phi______ frames
    -       35.9171 -125.0000 -120.0000 66

#__ type_ start__ end____ width___ exp.time_
  6 omega    1.00   75.00   1.0000    1.0000
omega____ theta____ kappa____ phi______ frames
    -       35.9171  -99.0000  -60.0000 74

#__ type_ start__ end____ width___ exp.time_
  7 omega   40.00   98.00   1.0000    1.0000
omega____ theta____ kappa____ phi______ frames
    -      108.0000  -45.0000  150.0000 58

#__ type_ start__ end____ width___ exp.time_
  8 omega   40.00   98.00   1.0000    1.0000
omega____ theta____ kappa____ phi______ frames
    -      108.0000  -45.0000  120.0000 58

#__ type_ start__ end____ width___ exp.time_
  9 omega   40.00   98.00   1.0000    1.0000
omega____ theta____ kappa____ phi______ frames
    -      108.0000  -45.0000 -180.0000 58

#__ type_ start__ end____ width___ exp.time_
 10 omega   91.00  176.00   1.0000    1.0000
omega____ theta____ kappa____ phi______ frames
    -      108.0000   45.0000   60.0000 85

#__ type_ start__ end____ width___ exp.time_
 11 omega   39.00  109.00   1.0000    1.0000
omega____ theta____ kappa____ phi______ frames
    -      108.0000  -94.0000  120.0000 70

#__ type_ start__ end____ width___ exp.time_
 12 omega   38.00   91.00   1.0000    1.0000
omega____ theta____ kappa____ phi______ frames
    -      108.0000  -30.0000    0.0000 53

#__ type_ start__ end____ width___ exp.time_
 13 omega   38.00   91.00   1.0000    1.0000
omega____ theta____ kappa____ phi______ frames
    -      108.0000  -30.0000  -90.0000 53

#__ type_ start__ end____ width___ exp.time_
 14 omega   38.00   91.00   1.0000    1.0000
omega____ theta____ kappa____ phi______ frames
    -      108.0000  -30.0000  -60.0000 53

#__ type_ start__ end____ width___ exp.time_
 15 omega   91.00  176.00   1.0000    1.0000
omega____ theta____ kappa____ phi______ frames
    -      108.0000   45.0000 -150.0000 85

#__ type_ start__ end____ width___ exp.time_
 16 omega   91.00  176.00   1.0000    1.0000
omega____ theta____ kappa____ phi______ frames
    -      108.0000   45.0000  -60.0000 85

#__ type_ start__ end____ width___ exp.time_
 17 omega   19.00   69.00   1.0000    1.0000
omega____ theta____ kappa____ phi______ frames
    -       35.9171   57.0000 -150.0000 50
;
_diffrn_measurement_device 'four-circle diffractometer'
_diffrn_measurement_device_type 'New Gemini, Dual, Cu at zero, EosS2'
_diffrn_measurement_method '\w scans'
_diffrn_orient_matrix_UB_11 -0.0447448000
_diffrn_orient_matrix_UB_12 -0.0627689000
_diffrn_orient_matrix_UB_13 0.0741512000
_diffrn_orient_matrix_UB_21 -0.0932361000
_diffrn_orient_matrix_UB_22 -0.0505831000
_diffrn_orient_matrix_UB_23 -0.0744361000
_diffrn_orient_matrix_UB_31 0.1146621000
_diffrn_orient_matrix_UB_32 -0.0655871000
_diffrn_orient_matrix_UB_33 -0.0134822000
_diffrn_radiation_monochromator graphite
_diffrn_radiation_probe x-ray
_diffrn_radiation_type CuK\a
_diffrn_radiation_wavelength 1.54184
_diffrn_reflns_av_R_equivalents 0.0224
_diffrn_reflns_av_unetI/netI 0.0215
_diffrn_reflns_Laue_measured_fraction_full 0.999
_diffrn_reflns_Laue_measured_fraction_max 0.979
_diffrn_reflns_limit_h_max 12
_diffrn_reflns_limit_h_min -10
_diffrn_reflns_limit_k_max 17
_diffrn_reflns_limit_k_min -17
_diffrn_reflns_limit_l_max 16
_diffrn_reflns_limit_l_min -18
_diffrn_reflns_number 11047
_diffrn_reflns_point_group_measured_fraction_full 0.999
_diffrn_reflns_point_group_measured_fraction_max 0.979
_diffrn_reflns_theta_full 67.684
_diffrn_reflns_theta_max 72.350
_diffrn_reflns_theta_min 5.047
_diffrn_source 'Enhance (Cu) X-ray Source'
_exptl_absorpt_coefficient_mu 0.723
_exptl_absorpt_correction_T_max 1.00000
_exptl_absorpt_correction_T_min 0.67617
_exptl_absorpt_correction_type multi-scan
_exptl_absorpt_process_details
;
CrysAlisPro, Agilent Technologies,
Version 1.171.37.35 (release 13-08-2014 CrysAlis171 .NET)
(compiled Aug 13 2014,18:06:01)
Empirical absorption correction using spherical harmonics,
 implemented in SCALE3 ABSPACK scaling algorithm.
;
_exptl_crystal_colour 'clear light colourless'
_exptl_crystal_colour_lustre clear
_exptl_crystal_colour_modifier light
_exptl_crystal_colour_primary colourless
_exptl_crystal_density_diffrn 1.340
_exptl_crystal_description block
_exptl_crystal_F_000 920
_exptl_crystal_size_max 0.6
_exptl_crystal_size_mid 0.5
_exptl_crystal_size_min 0.4
_refine_diff_density_max 0.235
_refine_diff_density_min -0.373
_refine_diff_density_rms 0.064
_refine_ls_extinction_method none
_refine_ls_goodness_of_fit_ref 1.064
_refine_ls_hydrogen_treatment constr
_refine_ls_matrix_type full
_refine_ls_number_parameters 300
_refine_ls_number_reflns 4203
_refine_ls_number_restraints 0
_refine_ls_restrained_S_all 1.064
_refine_ls_R_factor_all 0.0585
_refine_ls_R_factor_gt 0.0544
_refine_ls_shift/su_max 0.001
_refine_ls_shift/su_mean 0.000
_refine_ls_structure_factor_coef Fsqd
_refine_ls_weighting_details 'w=1/[\s^2^(Fo^2^)+(0.0984P)^2^+0.4842P] where P=(Fo^2^+2Fc^2^)/3'
_refine_ls_weighting_scheme calc
_refine_ls_wR_factor_gt 0.1494
_refine_ls_wR_factor_ref 0.1536
_reflns_Friedel_coverage 0.000
_reflns_number_gt 3817
_reflns_number_total 4203
_reflns_threshold_expression 'I > 2\s(I)'
_cod_data_source_file c9ra02192b2.cif
_cod_data_source_block ljl-kjw-1-230k
_cod_original_cell_volume 2168.50(14)
_cod_database_code 7232636
_shelx_shelxl_version_number 2014/7
_shelx_space_group_comment
;
The symmetry employed for this shelxl refinement is uniquely defined
by the following loop, which should always be used as a source of
symmetry information in preference to the above space-group names.
They are only intended as comments.
;
_reflns_odcompleteness_completeness 99.85
_reflns_odcompleteness_iscentric 1
_reflns_odcompleteness_theta 66.97
_olex2_refinement_description
;
1. Fixed Uiso
 At 1.2 times of:
  All C(H) groups, All C(H,H) groups
 At 1.5 times of:
  All C(H,H,H) groups
2.a Ternary CH refined with riding coordinates:
 C15(H15)
2.b Secondary CH2 refined with riding coordinates:
 C7(H7a,H7b)
2.c Aromatic/amide H refined with riding coordinates:
 C28(H28), C25(H25), C22(H22), C27(H27), C18(H18), C21(H21), C26(H26), C1(H1),
 C5(H5), C20(H20), C19(H19), C4(H4), C2(H2), C3(H3)
2.d Idealised Me refined as rotating group:
 C12(H12a,H12b,H12c), C14(H14a,H14b,H14c)
;
_olex2_submission_special_instructions 'No special instructions were received'

loop_
_space_group_symop_operation_xyz
'x, y, z'
'-x+1/2, y+1/2, -z+1/2'
'-x, -y, -z'
'x-1/2, -y-1/2, z-1/2'

loop_
_atom_site_label
_atom_site_type_symbol
_atom_site_fract_x
_atom_site_fract_y
_atom_site_fract_z
_atom_site_U_iso_or_equiv
_atom_site_adp_type
_atom_site_occupancy
_atom_site_site_symmetry_order
_atom_site_calc_flag
_atom_site_refinement_flags_posn
O001 O 0.63785(11) 0.98052(8) 0.43203(8) 0.0388(3) Uani 1 1 d .
O002 O 0.83270(13) 0.85160(8) 0.64587(8) 0.0457(3) Uani 1 1 d .
O003 O 0.40772(12) 0.89242(9) 0.39452(8) 0.0439(3) Uani 1 1 d .
N004 N 0.75502(13) 0.71388(9) 0.58871(9) 0.0320(3) Uani 1 1 d .
O005 O 0.98655(13) 0.78325(9) 0.46264(12) 0.0563(4) Uani 1 1 d .
C24 C 0.69149(14) 0.68054(10) 0.50394(10) 0.0303(3) Uani 1 1 d .
C23 C 0.67778(14) 0.75016(10) 0.43961(10) 0.0297(3) Uani 1 1 d .
C17 C 0.42428(15) 0.80287(10) 0.52916(11) 0.0325(3) Uani 1 1 d .
C8 C 0.78144(15) 0.80383(10) 0.58360(10) 0.0322(3) Uani 1 1 d .
C16 C 0.47284(15) 0.87079(10) 0.46589(11) 0.0327(3) Uani 1 1 d .
C15 C 0.61321(15) 0.90827(10) 0.49342(11) 0.0312(3) Uani 1 1 d .
H15 H 0.6204 0.9316 0.5571 0.037 Uiso 1 1 calc R
C9 C 0.72649(14) 0.83686(10) 0.48633(10) 0.0296(3) Uani 1 1 d .
C6 C 0.85812(17) 0.57705(11) 0.66430(11) 0.0365(4) Uani 1 1 d .
C10 C 0.82334(15) 0.89302(11) 0.43914(11) 0.0333(3) Uani 1 1 d .
C28 C 0.61589(16) 0.73477(12) 0.35132(11) 0.0363(4) Uani 1 1 d .
H28 H 0.6083 0.7811 0.3072 0.044 Uiso 1 1 calc R
C25 C 0.64328(16) 0.59507(11) 0.48311(12) 0.0382(4) Uani 1 1 d .
H25 H 0.6533 0.5484 0.5268 0.046 Uiso 1 1 calc R
C22 C 0.46562(17) 0.80337(11) 0.62312(11) 0.0379(4) Uani 1 1 d .
H22 H 0.5275 0.8468 0.6487 0.045 Uiso 1 1 calc R
C13 C 0.76356(16) 0.97071(11) 0.40919(11) 0.0369(4) Uani 1 1 d .
C7 C 0.77787(18) 0.66221(12) 0.67349(11) 0.0410(4) Uani 1 1 d .
H7A H 0.6911 0.6460 0.6927 0.049 Uiso 1 1 calc R
H7B H 0.8255 0.7002 0.7217 0.049 Uiso 1 1 calc R
C11 C 0.95624(16) 0.85724(11) 0.43042(12) 0.0391(4) Uani 1 1 d .
C27 C 0.56516(17) 0.64904(12) 0.32931(12) 0.0436(4) Uani 1 1 d .
H27 H 0.5213 0.6375 0.2700 0.052 Uiso 1 1 calc R
C18 C 0.33326(17) 0.73806(12) 0.49186(13) 0.0424(4) Uani 1 1 d .
H18 H 0.3041 0.7379 0.4284 0.051 Uiso 1 1 calc R
C21 C 0.41562(19) 0.73972(12) 0.67922(13) 0.0445(4) Uani 1 1 d .
H21 H 0.4425 0.7406 0.7430 0.053 Uiso 1 1 calc R
C26 C 0.57877(18) 0.58083(12) 0.39409(14) 0.0457(4) Uani 1 1 d .
H26 H 0.5438 0.5234 0.3779 0.055 Uiso 1 1 calc R
C1 C 0.97647(19) 0.58033(12) 0.62658(14) 0.0460(4) Uani 1 1 d .
H1 H 1.0091 0.6360 0.6081 0.055 Uiso 1 1 calc R
C5 C 0.8122(2) 0.49469(13) 0.69194(13) 0.0471(4) Uani 1 1 d .
H5 H 0.7326 0.4920 0.7191 0.057 Uiso 1 1 calc R
C20 C 0.3263(2) 0.67511(13) 0.64124(14) 0.0496(5) Uani 1 1 d .
H20 H 0.2930 0.6317 0.6792 0.059 Uiso 1 1 calc R
C12 C 1.05483(19) 0.91040(14) 0.38237(16) 0.0515(5) Uani 1 1 d .
H12A H 1.1389 0.8778 0.3861 0.077 Uiso 1 1 calc GR
H12B H 1.0699 0.9688 0.4117 0.077 Uiso 1 1 calc GR
H12C H 1.0190 0.9188 0.3184 0.077 Uiso 1 1 calc GR
C19 C 0.28567(19) 0.67399(14) 0.54776(14) 0.0504(5) Uani 1 1 d .
H19 H 0.2255 0.6295 0.5222 0.060 Uiso 1 1 calc R
C14 C 0.8052(2) 1.04828(14) 0.35549(16) 0.0552(5) Uani 1 1 d .
H14A H 0.7397 1.0578 0.3019 0.083 Uiso 1 1 calc GR
H14B H 0.8920 1.0357 0.3360 0.083 Uiso 1 1 calc GR
H14C H 0.8113 1.1021 0.3935 0.083 Uiso 1 1 calc GR
C4 C 0.8826(2) 0.41626(13) 0.67983(14) 0.0546(5) Uani 1 1 d .
H4 H 0.8501 0.3604 0.6978 0.066 Uiso 1 1 calc R
C2 C 1.0476(2) 0.50211(15) 0.61583(17) 0.0591(5) Uani 1 1 d .
H2 H 1.1290 0.5051 0.5908 0.071 Uiso 1 1 calc R
C3 C 1.0011(2) 0.42040(13) 0.64119(15) 0.0580(6) Uani 1 1 d .
H3 H 1.0492 0.3674 0.6324 0.070 Uiso 1 1 calc R

loop_
_atom_site_aniso_label
_atom_site_aniso_U_11
_atom_site_aniso_U_22
_atom_site_aniso_U_33
_atom_site_aniso_U_23
_atom_site_aniso_U_13
_atom_site_aniso_U_12
O001 0.0377(6) 0.0346(6) 0.0459(7) 0.0117(5) 0.0121(5) 0.0097(5)
O002 0.0536(7) 0.0424(7) 0.0371(6) -0.0071(5) -0.0104(5) 0.0012(5)
O003 0.0391(6) 0.0556(7) 0.0355(6) 0.0099(5) -0.0017(5) 0.0088(5)
N004 0.0340(6) 0.0327(7) 0.0282(6) 0.0015(5) -0.0009(5) 0.0047(5)
O005 0.0380(7) 0.0432(7) 0.0883(11) 0.0047(7) 0.0103(7) 0.0097(5)
C24 0.0263(7) 0.0324(7) 0.0316(7) -0.0021(6) 0.0017(5) 0.0053(6)
C23 0.0265(7) 0.0330(8) 0.0294(7) -0.0022(6) 0.0024(5) 0.0055(5)
C17 0.0285(7) 0.0340(8) 0.0347(8) 0.0014(6) 0.0037(6) 0.0064(6)
C8 0.0308(7) 0.0339(8) 0.0304(8) -0.0023(6) -0.0018(6) 0.0055(6)
C16 0.0321(7) 0.0340(8) 0.0321(8) 0.0002(6) 0.0041(6) 0.0093(6)
C15 0.0343(8) 0.0289(7) 0.0308(7) 0.0035(6) 0.0059(6) 0.0053(6)
C9 0.0289(7) 0.0304(7) 0.0290(7) -0.0001(6) 0.0013(5) 0.0040(6)
C6 0.0392(8) 0.0388(8) 0.0297(8) 0.0069(6) -0.0029(6) 0.0033(6)
C10 0.0333(8) 0.0334(8) 0.0333(8) -0.0014(6) 0.0045(6) -0.0002(6)
C28 0.0355(8) 0.0431(8) 0.0296(8) -0.0025(6) 0.0020(6) 0.0088(7)
C25 0.0362(8) 0.0323(8) 0.0455(9) -0.0009(7) 0.0024(7) 0.0025(6)
C22 0.0384(8) 0.0382(8) 0.0364(8) 0.0004(6) 0.0025(6) 0.0000(7)
C13 0.0381(8) 0.0380(8) 0.0358(8) 0.0034(6) 0.0095(6) 0.0028(6)
C7 0.0462(9) 0.0457(9) 0.0314(8) 0.0072(7) 0.0058(7) 0.0100(7)
C11 0.0327(8) 0.0379(9) 0.0465(9) -0.0073(7) 0.0037(7) 0.0003(6)
C27 0.0397(9) 0.0517(10) 0.0368(9) -0.0158(7) -0.0047(7) 0.0082(7)
C18 0.0382(8) 0.0466(9) 0.0410(9) -0.0016(7) -0.0003(7) -0.0008(7)
C21 0.0521(10) 0.0453(9) 0.0364(9) 0.0070(7) 0.0067(7) 0.0032(8)
C26 0.0406(9) 0.0382(9) 0.0563(11) -0.0156(8) -0.0020(8) 0.0006(7)
C1 0.0448(9) 0.0375(9) 0.0561(11) 0.0097(8) 0.0081(8) 0.0043(7)
C5 0.0470(10) 0.0482(10) 0.0435(10) 0.0138(8) -0.0041(8) -0.0045(8)
C20 0.0499(10) 0.0448(10) 0.0555(11) 0.0106(8) 0.0121(9) -0.0044(8)
C12 0.0366(9) 0.0534(11) 0.0663(13) -0.0052(9) 0.0141(8) -0.0022(8)
C19 0.0442(10) 0.0480(10) 0.0578(12) 0.0012(9) 0.0023(8) -0.0120(8)
C14 0.0537(11) 0.0481(11) 0.0679(13) 0.0221(9) 0.0238(10) 0.0090(9)
C4 0.0720(13) 0.0361(9) 0.0494(11) 0.0109(8) -0.0169(10) -0.0062(9)
C2 0.0570(12) 0.0529(11) 0.0695(14) 0.0101(10) 0.0157(10) 0.0180(9)
C3 0.0783(15) 0.0377(10) 0.0546(12) 0.0015(8) -0.0044(10) 0.0189(9)

loop_
_atom_type_symbol
_atom_type_description
_atom_type_scat_dispersion_real
_atom_type_scat_dispersion_imag
_atom_type_scat_source
C C 0.0181 0.0091 'International Tables Vol C Tables 4.2.6.8 and 6.1.1.4'
H H 0.0000 0.0000 'International Tables Vol C Tables 4.2.6.8 and 6.1.1.4'
N N 0.0311 0.0180 'International Tables Vol C Tables 4.2.6.8 and 6.1.1.4'
O O 0.0492 0.0322 'International Tables Vol C Tables 4.2.6.8 and 6.1.1.4'

loop_
_geom_angle_atom_site_label_1
_geom_angle_atom_site_label_2
_geom_angle_atom_site_label_3
_geom_angle
C13 O001 C15 108.32(11)
C24 N004 C7 124.99(14)
C8 N004 C24 111.29(12)
C8 N004 C7 123.46(13)
C23 C24 N004 109.38(13)
C25 C24 N004 128.62(15)
C25 C24 C23 121.96(15)
C24 C23 C9 108.94(13)
C28 C23 C24 120.42(14)
C28 C23 C9 130.36(14)
C22 C17 C16 122.22(14)
C22 C17 C18 119.59(15)
C18 C17 C16 118.18(15)
O002 C8 N004 126.47(15)
O002 C8 C9 125.26(14)
N004 C8 C9 108.15(12)
O003 C16 C17 122.30(15)
O003 C16 C15 121.10(15)
C17 C16 C15 116.52(13)
O001 C15 C16 109.42(12)
O001 C15 H15 109.4
O001 C15 C9 106.02(11)
C16 C15 H15 109.4
C16 C15 C9 113.16(12)
C9 C15 H15 109.4
C23 C9 C8 101.97(12)
C23 C9 C15 114.08(12)
C23 C9 C10 116.83(13)
C8 C9 C15 109.32(12)
C10 C9 C8 114.91(12)
C10 C9 C15 100.05(11)
C1 C6 C7 120.33(15)
C1 C6 C5 119.15(17)
C5 C6 C7 120.51(16)
C13 C10 C9 109.42(13)
C13 C10 C11 131.19(15)
C11 C10 C9 119.36(14)
C23 C28 H28 120.8
C23 C28 C27 118.43(16)
C27 C28 H28 120.8
C24 C25 H25 121.5
C24 C25 C26 117.04(16)
C26 C25 H25 121.5
C17 C22 H22 120.0
C21 C22 C17 119.98(16)
C21 C22 H22 120.0
O001 C13 C14 112.52(14)
C10 C13 O001 113.76(14)
C10 C13 C14 133.71(16)
N004 C7 C6 113.03(13)
N004 C7 H7A 109.0
N004 C7 H7B 109.0
C6 C7 H7A 109.0
C6 C7 H7B 109.0
H7A C7 H7B 107.8
O005 C11 C10 118.72(16)
O005 C11 C12 120.28(16)
C10 C11 C12 121.00(16)
C28 C27 H27 119.8
C26 C27 C28 120.44(16)
C26 C27 H27 119.8
C17 C18 H18 119.9
C19 C18 C17 120.16(17)
C19 C18 H18 119.9
C22 C21 H21 120.1
C20 C21 C22 119.90(17)
C20 C21 H21 120.1
C25 C26 H26 119.2
C27 C26 C25 121.69(16)
C27 C26 H26 119.2
C6 C1 H1 119.9
C6 C1 C2 120.22(18)
C2 C1 H1 119.9
C6 C5 H5 119.8
C6 C5 C4 120.50(19)
C4 C5 H5 119.8
C21 C20 H20 119.9
C19 C20 C21 120.29(17)
C19 C20 H20 119.9
C11 C12 H12A 109.5
C11 C12 H12B 109.5
C11 C12 H12C 109.5
H12A C12 H12B 109.5
H12A C12 H12C 109.5
H12B C12 H12C 109.5
C18 C19 C20 120.06(18)
C18 C19 H19 120.0
C20 C19 H19 120.0
C13 C14 H14A 109.5
C13 C14 H14B 109.5
C13 C14 H14C 109.5
H14A C14 H14B 109.5
H14A C14 H14C 109.5
H14B C14 H14C 109.5
C5 C4 H4 120.1
C5 C4 C3 119.77(18)
C3 C4 H4 120.1
C1 C2 H2 119.6
C3 C2 C1 120.8(2)
C3 C2 H2 119.6
C4 C3 H3 120.2
C2 C3 C4 119.53(19)
C2 C3 H3 120.2

loop_
_geom_bond_atom_site_label_1
_geom_bond_atom_site_label_2
_geom_bond_distance
O001 C15 1.4405(18)
O001 C13 1.3564(19)
O002 C8 1.2173(19)
O003 C16 1.2057(19)
N004 C24 1.4130(19)
N004 C8 1.363(2)
N004 C7 1.454(2)
O005 C11 1.217(2)
C24 C23 1.393(2)
C24 C25 1.376(2)
C23 C9 1.508(2)
C23 C28 1.383(2)
C17 C16 1.493(2)
C17 C22 1.388(2)
C17 C18 1.390(2)
C8 C9 1.543(2)
C16 C15 1.523(2)
C15 H15 0.9900
C15 C9 1.568(2)
C9 C10 1.514(2)
C6 C7 1.513(2)
C6 C1 1.376(3)
C6 C5 1.384(2)
C10 C13 1.346(2)
C10 C11 1.459(2)
C28 H28 0.9400
C28 C27 1.392(2)
C25 H25 0.9400
C25 C26 1.398(3)
C22 H22 0.9400
C22 C21 1.387(2)
C13 C14 1.484(2)
C7 H7A 0.9800
C7 H7B 0.9800
C11 C12 1.509(3)
C27 H27 0.9400
C27 C26 1.382(3)
C18 H18 0.9400
C18 C19 1.379(3)
C21 H21 0.9400
C21 C20 1.381(3)
C26 H26 0.9400
C1 H1 0.9400
C1 C2 1.381(3)
C5 H5 0.9400
C5 C4 1.384(3)
C20 H20 0.9400
C20 C19 1.380(3)
C12 H12A 0.9700
C12 H12B 0.9700
C12 H12C 0.9700
C19 H19 0.9400
C14 H14A 0.9700
C14 H14B 0.9700
C14 H14C 0.9700
C4 H4 0.9400
C4 C3 1.384(3)
C2 H2 0.9400
C2 C3 1.367(3)
C3 H3 0.9400
